data_7720191
loop_
_publ_author_name
'Avagyan, Nane A.'
'Zonov, Roman V.'
'Lemport, Pavel S.'
'Polikovskiy, Trofim A.'
'Metlin, Mikhail T.'
'Taydakov, Ilya V.'
'Averin, Alexei D.'
'Roznyatovsky, Vitaly A.'
'Simochkina, Anastasia I.'
'Danshina, Anastasia A.'
'Nelyubina, Yulia V.'
'Vokuev, Mikhail F.'
'Rodin, Igor A.'
'Ustynyuk, Yuri A.'
'Nenajdenko, Valentine G.'

_publ_section_title
;
 Sterically crowded phenanthrolinediamides: conformational behavior and
 photophysics of their complexes with an Eu-Gd-Tb triad.
;
_journal_issue 7
_journal_name_full 'Dalton transactions (Cambridge, England : 2003)'
_journal_page_first 3055
_journal_page_last 3072
_journal_paper_doi 10.1039/d5dt02745d
_journal_volume 55
_journal_year 2026
_chemical_formula_moiety 'C34 H34 Gd N7 O11, 3(C2 H3 N)'
_chemical_formula_sum 'C40 H43 Gd N10 O11'
_chemical_formula_weight 997.09
_space_group_crystal_system monoclinic
_space_group_IT_number 14
_space_group_name_Hall '-P 2ybc'
_space_group_name_H-M_alt 'P 1 21/c 1'
_atom_sites_solution_hydrogens geom
_audit_creation_date 2025-01-21
_audit_creation_method
;
Olex2 1.5
(compiled 2024.02.16 svn.r378c4104 for OlexSys, GUI svn.r6928)
;
_audit_update_record
;
2025-09-16 deposited with the CCDC.	2026-01-14 downloaded from the CCDC.
;
_cell_angle_alpha 90
_cell_angle_beta 90.7800(10)
_cell_angle_gamma 90
_cell_formula_units_Z 4
_cell_length_a 16.2488(4)
_cell_length_b 16.1155(4)
_cell_length_c 16.4363(5)
_cell_measurement_reflns_used 9939
_cell_measurement_temperature 100.00
_cell_measurement_theta_max 30.52
_cell_measurement_theta_min 2.48
_cell_volume 4303.6(2)
_computing_cell_refinement 'SAINT V8.40B (?, 2016)'
_computing_data_reduction 'SAINT V8.40B (?, 2016)'
_computing_molecular_graphics 'Olex2 1.5 (Dolomanov et al., 2009)'
_computing_publication_material 'Olex2 1.5 (Dolomanov et al., 2009)'
_computing_structure_refinement 'XL  (Sheldrick, 2008)'
_computing_structure_solution 'SHELXT 2018/2 (Sheldrick, 2018)'
_diffrn_ambient_temperature 100.00
_diffrn_detector 'Photon III detector'
_diffrn_measured_fraction_theta_full 0.999
_diffrn_measured_fraction_theta_max 0.999
_diffrn_measurement_device 'three-circle diffractometer'
_diffrn_measurement_device_type 'Bruker D8 Quest with Photon III detector '
_diffrn_measurement_method '\w and \f scans'
_diffrn_radiation_monochromator 'mirror optics'
_diffrn_radiation_probe x-ray
_diffrn_radiation_type MoK\a
_diffrn_radiation_wavelength 0.71073
_diffrn_reflns_av_R_equivalents 0.0447
_diffrn_reflns_av_unetI/netI 0.0406
_diffrn_reflns_Laue_measured_fraction_full 0.999
_diffrn_reflns_Laue_measured_fraction_max 0.999
_diffrn_reflns_limit_h_max 22
_diffrn_reflns_limit_h_min -22
_diffrn_reflns_limit_k_max 21
_diffrn_reflns_limit_k_min -21
_diffrn_reflns_limit_l_max 22
_diffrn_reflns_limit_l_min -22
_diffrn_reflns_number 41782
_diffrn_reflns_point_group_measured_fraction_full 0.999
_diffrn_reflns_point_group_measured_fraction_max 0.999
_diffrn_reflns_theta_full 25.242
_diffrn_reflns_theta_max 29.000
_diffrn_reflns_theta_min 1.770
_diffrn_source 'microfocus sealed X-ray tube'
_diffrn_source_current 0.9
_diffrn_source_power 0.045
_diffrn_source_type 'Incoatec I\ms'
_diffrn_source_voltage 50.0
_diffrn_standards_number 0
_exptl_absorpt_coefficient_mu 1.612
_exptl_absorpt_correction_T_max 0.6214
_exptl_absorpt_correction_T_min 0.5335
_exptl_absorpt_correction_type multi-scan
_exptl_absorpt_process_details
;
SADABS-2016/2 (Bruker,2016/2) was used for absorption correction.
wR2(int) was 0.0804 before and 0.0521 after correction.
The Ratio of minimum to maximum transmission is 0.8585.
The \l/2 correction factor is Not present.
;
_exptl_crystal_density_diffrn 1.539
_exptl_crystal_description block
_exptl_crystal_F_000 2020
_exptl_crystal_size_max 0.327
_exptl_crystal_size_mid 0.284
_exptl_crystal_size_min 0.124
_refine_diff_density_max 0.853
_refine_diff_density_min -0.617
_refine_diff_density_rms 0.088
_refine_ls_extinction_method none
_refine_ls_goodness_of_fit_ref 1.024
_refine_ls_hydrogen_treatment constr
_refine_ls_matrix_type full
_refine_ls_number_parameters 568
_refine_ls_number_reflns 11434
_refine_ls_number_restraints 0
_refine_ls_restrained_S_all 1.024
_refine_ls_R_factor_all 0.0377
_refine_ls_R_factor_gt 0.0279
_refine_ls_shift/su_max 0.002
_refine_ls_shift/su_mean 0.000
_refine_ls_structure_factor_coef Fsqd
_refine_ls_weighting_details 'w=1/[\s^2^(Fo^2^)+(0.0230P)^2^+4.1108P] where P=(Fo^2^+2Fc^2^)/3'
_refine_ls_weighting_scheme calc
_refine_ls_wR_factor_gt 0.0649
_refine_ls_wR_factor_ref 0.0707
_reflns_Friedel_coverage 0.000
_reflns_number_gt 9227
_reflns_number_total 11434
_reflns_threshold_expression 'I > 2\s(I)'
_cod_data_source_file d5dt02745d3.cif
_cod_data_source_block a_a_CCDC1
_cod_database_code 7720191
_shelx_shelxl_version_number 2018/3
_shelx_space_group_comment
;
The symmetry employed for this shelxl refinement is uniquely defined
by the following loop, which should always be used as a source of
symmetry information in preference to the above space-group names.
They are only intended as comments.
;
_shelx_estimated_absorpt_t_max 0.825
_shelx_estimated_absorpt_t_min 0.621
_olex2_refinement_description
;
1. Fixed Uiso
 At 1.2 times of:
  All C(H) groups, All C(H,H) groups
 At 1.5 times of:
  All C(H,H,H) groups
2.a Secondary CH2 refined with riding coordinates:
 C22(H22A,H22B), C33(H33A,H33B)
2.b Aromatic/amide H refined with riding coordinates:
 C2(H2), C3(H3), C8(H8), C9(H9), C10(H10), C11(H11), C16(H16), C17(H17),
 C18(H18), C27(H27), C28(H28), C29(H29)
2.c Idealised Me refined as rotating group:
 C20(H20A,H20B,H20C), C21(H21A,H21B,H21C), C23(H23A,H23B,H23C), C31(H31A,H31B,
 H31C), C32(H32A,H32B,H32C), C34(H34A,H34B,H34C), C2S(H2SA,H2SB,H2SC), C4S(H4SA,
 H4SB,H4SC), C6S(H6SA,H6SB,H6SC)
;
_olex2_submission_special_instructions 'No special instructions were received'

loop_
_space_group_symop_operation_xyz
'x, y, z'
'-x, y+1/2, -z+1/2'
'-x, -y, -z'
'x, -y-1/2, z-1/2'

loop_
_atom_site_label
_atom_site_type_symbol
_atom_site_fract_x
_atom_site_fract_y
_atom_site_fract_z
_atom_site_U_iso_or_equiv
_atom_site_adp_type
_atom_site_occupancy
_atom_site_site_symmetry_order
_atom_site_calc_flag
_atom_site_refinement_flags_posn
_atom_site_refinement_flags_adp
_atom_site_refinement_flags_occupancy
_atom_site_disorder_assembly
_atom_site_disorder_group
Gd1 Gd 0.23219(2) 0.50140(2) 0.64081(2) 0.01180(4) Uani 1 1 d . . . . .
O1 O 0.13645(9) 0.44483(9) 0.54144(9) 0.0127(3) Uani 1 1 d . . . . .
O2 O 0.32269(9) 0.59555(9) 0.71012(10) 0.0164(3) Uani 1 1 d . . . . .
O3 O 0.16623(10) 0.38077(10) 0.70321(9) 0.0171(3) Uani 1 1 d . . . . .
O4 O 0.28791(10) 0.40909(10) 0.74949(10) 0.0203(3) Uani 1 1 d . . . . .
O5 O 0.22664(11) 0.29587(11) 0.78803(11) 0.0273(4) Uani 1 1 d . . . . .
O6 O 0.08297(10) 0.53682(10) 0.67110(10) 0.0185(3) Uani 1 1 d . . . . .
O7 O 0.17117(10) 0.55723(11) 0.76823(10) 0.0215(3) Uani 1 1 d . . . . .
O8 O 0.03985(10) 0.57125(11) 0.79147(10) 0.0226(4) Uani 1 1 d . . . . .
O9 O 0.28941(10) 0.56189(10) 0.51697(10) 0.0194(3) Uani 1 1 d . . . . .
O10 O 0.19454(10) 0.63557(10) 0.57305(10) 0.0202(3) Uani 1 1 d . . . . .
O11 O 0.25060(12) 0.67698(12) 0.45972(12) 0.0337(5) Uani 1 1 d . . . . .
N1 N 0.28116(11) 0.37975(11) 0.55238(11) 0.0122(3) Uani 1 1 d . . . . .
N2 N 0.39064(11) 0.47603(11) 0.63192(11) 0.0124(3) Uani 1 1 d . . . . .
N3 N 0.07300(11) 0.32890(11) 0.49788(11) 0.0130(3) Uani 1 1 d . . . . .
N4 N 0.43298(11) 0.61918(11) 0.79119(11) 0.0150(4) Uani 1 1 d . . . . .
N5 N 0.22696(12) 0.35995(12) 0.74892(11) 0.0171(4) Uani 1 1 d . . . . .
N6 N 0.09601(11) 0.55548(11) 0.74482(11) 0.0159(4) Uani 1 1 d . . . . .
N7 N 0.24467(12) 0.62678(12) 0.51486(13) 0.0201(4) Uani 1 1 d . . . . .
C1 C 0.22623(12) 0.33521(13) 0.51039(12) 0.0119(4) Uani 1 1 d . . . . .
C2 C 0.24861(13) 0.26958(13) 0.45906(13) 0.0151(4) Uani 1 1 d . . . . .
H2 H 0.207809 0.238074 0.430957 0.018 Uiso 1 1 calc R U . . .
C3 C 0.33084(13) 0.25182(14) 0.45029(13) 0.0163(4) Uani 1 1 d . . . . .
H3 H 0.347213 0.206986 0.416646 0.020 Uiso 1 1 calc R U . . .
C4 C 0.39038(13) 0.29969(13) 0.49084(13) 0.0134(4) Uani 1 1 d . . . . .
C5 C 0.36190(13) 0.36365(13) 0.54158(12) 0.0122(4) Uani 1 1 d . . . . .
C6 C 0.42063(13) 0.41675(13) 0.58258(12) 0.0121(4) Uani 1 1 d . . . . .
C7 C 0.50538(13) 0.40657(13) 0.56897(13) 0.0137(4) Uani 1 1 d . . . . .
C8 C 0.53208(13) 0.33999(13) 0.51734(13) 0.0151(4) Uani 1 1 d . . . . .
H8 H 0.589261 0.331972 0.508917 0.018 Uiso 1 1 calc R U . . .
C9 C 0.47729(14) 0.28858(13) 0.48056(13) 0.0154(4) Uani 1 1 d . . . . .
H9 H 0.496574 0.244528 0.447487 0.019 Uiso 1 1 calc R U . . .
C10 C 0.55922(13) 0.46310(14) 0.60692(13) 0.0168(4) Uani 1 1 d . . . . .
H10 H 0.616695 0.460067 0.597469 0.020 Uiso 1 1 calc R U . . .
C11 C 0.52846(13) 0.52286(14) 0.65779(14) 0.0162(4) Uani 1 1 d . . . . .
H11 H 0.564316 0.561454 0.683820 0.019 Uiso 1 1 calc R U . . .
C12 C 0.44325(13) 0.52611(13) 0.67080(13) 0.0128(4) Uani 1 1 d . . . . .
C13 C 0.14084(12) 0.37142(13) 0.51784(12) 0.0118(4) Uani 1 1 d . . . . .
C14 C 0.07007(12) 0.24157(13) 0.47843(13) 0.0128(4) Uani 1 1 d . . . . .
C15 C 0.04990(13) 0.21896(14) 0.39806(13) 0.0163(4) Uani 1 1 d . . . . .
C16 C 0.04628(14) 0.13495(14) 0.37928(14) 0.0193(5) Uani 1 1 d . . . . .
H16 H 0.032364 0.118184 0.325420 0.023 Uiso 1 1 calc R U . . .
C17 C 0.06269(15) 0.07527(14) 0.43804(15) 0.0223(5) Uani 1 1 d . . . . .
H17 H 0.060615 0.018066 0.424194 0.027 Uiso 1 1 calc R U . . .
C18 C 0.08203(15) 0.09904(14) 0.51666(15) 0.0200(5) Uani 1 1 d . . . . .
H18 H 0.092956 0.057686 0.556558 0.024 Uiso 1 1 calc R U . . .
C19 C 0.08587(13) 0.18234(13) 0.53870(13) 0.0153(4) Uani 1 1 d . . . . .
C20 C 0.03735(17) 0.28250(15) 0.33221(14) 0.0242(5) Uani 1 1 d . . . . .
H20A H -0.008543 0.318945 0.346401 0.036 Uiso 1 1 calc R U . . .
H20B H 0.024853 0.254415 0.280615 0.036 Uiso 1 1 calc R U . . .
H20C H 0.087564 0.315584 0.326629 0.036 Uiso 1 1 calc R U . . .
C21 C 0.10678(15) 0.20487(15) 0.62550(14) 0.0211(5) Uani 1 1 d . . . . .
H21A H 0.166273 0.199542 0.634631 0.032 Uiso 1 1 calc R U . . .
H21B H 0.077763 0.167482 0.662373 0.032 Uiso 1 1 calc R U . . .
H21C H 0.089915 0.262225 0.635954 0.032 Uiso 1 1 calc R U . . .
C22 C -0.00698(13) 0.37271(14) 0.50208(14) 0.0186(4) Uani 1 1 d . . . . .
H22A H -0.047908 0.343032 0.467695 0.022 Uiso 1 1 calc R U . . .
H22B H -0.000630 0.429342 0.479673 0.022 Uiso 1 1 calc R U . . .
C23 C -0.03913(15) 0.37880(18) 0.58806(16) 0.0282(6) Uani 1 1 d . . . . .
H23A H -0.092088 0.407901 0.587352 0.042 Uiso 1 1 calc R U . . .
H23B H 0.000383 0.409519 0.622095 0.042 Uiso 1 1 calc R U . . .
H23C H -0.046448 0.322901 0.610305 0.042 Uiso 1 1 calc R U . . .
C24 C 0.39726(13) 0.58412(13) 0.72620(13) 0.0132(4) Uani 1 1 d . . . . .
C25 C 0.51662(13) 0.60493(14) 0.81917(13) 0.0161(4) Uani 1 1 d . . . . .
C26 C 0.57323(14) 0.66966(14) 0.80881(14) 0.0175(4) Uani 1 1 d . . . . .
C27 C 0.65239(15) 0.65842(16) 0.83964(15) 0.0224(5) Uani 1 1 d . . . . .
H27 H 0.691884 0.701404 0.833796 0.027 Uiso 1 1 calc R U . . .
C28 C 0.67477(15) 0.58545(17) 0.87885(16) 0.0264(5) Uani 1 1 d . . . . .
H28 H 0.728977 0.579216 0.900376 0.032 Uiso 1 1 calc R U . . .
C29 C 0.61852(16) 0.52189(16) 0.88668(15) 0.0241(5) Uani 1 1 d . . . . .
H29 H 0.634965 0.471572 0.912245 0.029 Uiso 1 1 calc R U . . .
C30 C 0.53761(14) 0.53040(15) 0.85756(14) 0.0187(4) Uani 1 1 d . . . . .
C31 C 0.55159(15) 0.74763(15) 0.76260(15) 0.0220(5) Uani 1 1 d . . . . .
H31A H 0.520900 0.733081 0.712881 0.033 Uiso 1 1 calc R U . . .
H31B H 0.602162 0.776996 0.748233 0.033 Uiso 1 1 calc R U . . .
H31C H 0.517624 0.783503 0.796655 0.033 Uiso 1 1 calc R U . . .
C32 C 0.47843(16) 0.45873(15) 0.86758(16) 0.0256(5) Uani 1 1 d . . . . .
H32A H 0.463805 0.453501 0.925003 0.038 Uiso 1 1 calc R U . . .
H32B H 0.504576 0.407310 0.849364 0.038 Uiso 1 1 calc R U . . .
H32C H 0.428585 0.468979 0.834876 0.038 Uiso 1 1 calc R U . . .
C33 C 0.38319(14) 0.67193(15) 0.84538(14) 0.0199(5) Uani 1 1 d . . . . .
H33A H 0.332750 0.689743 0.815756 0.024 Uiso 1 1 calc R U . . .
H33B H 0.415040 0.722341 0.859726 0.024 Uiso 1 1 calc R U . . .
C34 C 0.3592(2) 0.62817(19) 0.92212(18) 0.0374(7) Uani 1 1 d . . . . .
H34A H 0.323201 0.581192 0.908595 0.056 Uiso 1 1 calc R U . . .
H34B H 0.329888 0.666856 0.957488 0.056 Uiso 1 1 calc R U . . .
H34C H 0.408709 0.607892 0.950369 0.056 Uiso 1 1 calc R U . . .
N1S N 0.26809(17) 0.4380(2) 0.35093(17) 0.0483(7) Uani 1 1 d . . . . .
C1S C 0.21560(19) 0.46286(19) 0.31152(17) 0.0335(6) Uani 1 1 d . . . . .
C2S C 0.1493(2) 0.49581(19) 0.26036(19) 0.0376(7) Uani 1 1 d . . . . .
H2SA H 0.167315 0.498120 0.203750 0.056 Uiso 1 1 calc R U . . .
H2SB H 0.134997 0.551757 0.278772 0.056 Uiso 1 1 calc R U . . .
H2SC H 0.100970 0.459690 0.264170 0.056 Uiso 1 1 calc R U . . .
N2S N 0.36255(16) 0.78554(16) 0.63450(17) 0.0403(6) Uani 1 1 d . . . . .
C3S C 0.30252(19) 0.78297(17) 0.66827(18) 0.0328(6) Uani 1 1 d . . . . .
C4S C 0.22550(18) 0.77827(18) 0.71391(19) 0.0365(7) Uani 1 1 d . . . . .
H4SA H 0.180221 0.800532 0.680510 0.055 Uiso 1 1 calc R U . . .
H4SB H 0.230970 0.810876 0.764022 0.055 Uiso 1 1 calc R U . . .
H4SC H 0.213967 0.720287 0.727622 0.055 Uiso 1 1 calc R U . . .
N3S N 0.19090(16) 0.92550(16) 0.57380(16) 0.0390(6) Uani 1 1 d . . . . .
C5S C 0.16679(16) 0.88917(16) 0.51927(17) 0.0271(5) Uani 1 1 d . . . . .
C6S C 0.13634(17) 0.84280(17) 0.44984(18) 0.0311(6) Uani 1 1 d . . . . .
H6SA H 0.155249 0.869053 0.399660 0.047 Uiso 1 1 calc R U . . .
H6SB H 0.076036 0.842157 0.450106 0.047 Uiso 1 1 calc R U . . .
H6SC H 0.157098 0.785765 0.452676 0.047 Uiso 1 1 calc R U . . .

loop_
_atom_site_aniso_label
_atom_site_aniso_U_11
_atom_site_aniso_U_22
_atom_site_aniso_U_33
_atom_site_aniso_U_23
_atom_site_aniso_U_13
_atom_site_aniso_U_12
Gd1 0.00961(5) 0.01184(5) 0.01391(6) -0.00111(4) -0.00122(3) 0.00034(4)
O1 0.0116(7) 0.0117(7) 0.0146(7) -0.0019(6) -0.0022(5) -0.0001(6)
O2 0.0116(7) 0.0144(7) 0.0232(8) -0.0051(6) -0.0027(6) 0.0009(6)
O3 0.0161(8) 0.0181(7) 0.0172(8) 0.0017(6) -0.0023(6) -0.0024(6)
O4 0.0148(8) 0.0239(8) 0.0221(8) 0.0044(7) -0.0024(6) -0.0014(7)
O5 0.0312(10) 0.0247(9) 0.0259(9) 0.0135(7) 0.0021(8) 0.0022(8)
O6 0.0167(8) 0.0221(8) 0.0166(8) -0.0030(6) -0.0019(6) 0.0048(7)
O7 0.0127(7) 0.0302(9) 0.0216(8) -0.0080(7) -0.0009(6) 0.0000(7)
O8 0.0180(8) 0.0296(9) 0.0203(8) -0.0001(7) 0.0060(6) 0.0058(7)
O9 0.0183(8) 0.0166(8) 0.0233(8) 0.0048(6) 0.0029(6) 0.0026(6)
O10 0.0138(8) 0.0178(8) 0.0292(9) 0.0021(7) 0.0016(7) 0.0025(6)
O11 0.0258(10) 0.0330(10) 0.0423(12) 0.0239(9) 0.0023(8) 0.0022(8)
N1 0.0115(8) 0.0115(8) 0.0135(8) 0.0009(7) 0.0008(6) 0.0004(7)
N2 0.0102(8) 0.0126(8) 0.0143(8) 0.0018(7) -0.0005(6) 0.0008(7)
N3 0.0108(8) 0.0122(8) 0.0160(9) -0.0028(7) -0.0008(7) 0.0009(7)
N4 0.0135(9) 0.0161(9) 0.0153(9) -0.0034(7) -0.0021(7) 0.0005(7)
N5 0.0176(9) 0.0200(9) 0.0136(9) 0.0015(7) 0.0029(7) 0.0036(8)
N6 0.0154(9) 0.0141(8) 0.0181(9) 0.0016(7) 0.0002(7) 0.0017(7)
N7 0.0122(9) 0.0196(9) 0.0283(11) 0.0064(8) -0.0036(8) -0.0034(8)
C1 0.0101(9) 0.0135(9) 0.0123(9) 0.0015(8) -0.0004(7) 0.0007(8)
C2 0.0136(10) 0.0160(10) 0.0156(10) -0.0022(8) 0.0007(8) -0.0027(8)
C3 0.0161(10) 0.0147(10) 0.0180(11) -0.0043(8) 0.0011(8) -0.0004(8)
C4 0.0134(10) 0.0124(9) 0.0145(10) -0.0001(8) 0.0005(8) 0.0008(8)
C5 0.0108(9) 0.0129(9) 0.0129(9) 0.0014(8) -0.0003(7) 0.0010(8)
C6 0.0113(9) 0.0128(9) 0.0123(9) 0.0006(8) 0.0001(7) 0.0001(8)
C7 0.0125(10) 0.0156(10) 0.0130(10) 0.0027(8) 0.0006(8) 0.0009(8)
C8 0.0110(10) 0.0169(10) 0.0175(10) -0.0001(8) 0.0021(8) 0.0031(8)
C9 0.0146(10) 0.0147(10) 0.0170(10) -0.0021(8) 0.0025(8) 0.0020(8)
C10 0.0115(10) 0.0207(11) 0.0181(11) 0.0004(9) 0.0002(8) 0.0007(9)
C11 0.0126(10) 0.0187(10) 0.0173(10) -0.0002(8) -0.0013(8) -0.0026(8)
C12 0.0119(9) 0.0134(9) 0.0131(10) 0.0003(8) -0.0009(8) -0.0001(8)
C13 0.0115(9) 0.0141(9) 0.0097(9) 0.0008(7) 0.0002(7) 0.0001(8)
C14 0.0093(9) 0.0123(9) 0.0168(10) -0.0034(8) 0.0004(8) -0.0007(7)
C15 0.0144(10) 0.0174(10) 0.0169(10) -0.0021(8) -0.0012(8) -0.0013(8)
C16 0.0198(11) 0.0196(11) 0.0184(11) -0.0059(9) 0.0004(9) -0.0032(9)
C17 0.0250(12) 0.0141(10) 0.0278(13) -0.0045(9) 0.0020(10) -0.0020(9)
C18 0.0220(12) 0.0153(10) 0.0227(12) 0.0033(9) 0.0014(9) -0.0005(9)
C19 0.0132(10) 0.0166(10) 0.0160(10) -0.0001(8) 0.0013(8) -0.0022(8)
C20 0.0349(14) 0.0212(11) 0.0165(11) 0.0002(9) -0.0044(10) 0.0022(10)
C21 0.0253(12) 0.0229(11) 0.0151(11) 0.0018(9) -0.0027(9) -0.0031(10)
C22 0.0120(10) 0.0172(10) 0.0264(12) -0.0050(9) -0.0041(9) 0.0018(8)
C23 0.0147(11) 0.0364(14) 0.0336(14) -0.0154(12) 0.0046(10) -0.0025(10)
C24 0.0122(9) 0.0115(9) 0.0160(10) 0.0010(8) 0.0007(8) -0.0030(8)
C25 0.0135(10) 0.0207(11) 0.0139(10) -0.0041(8) -0.0033(8) -0.0005(8)
C26 0.0172(11) 0.0185(10) 0.0169(10) -0.0031(9) -0.0006(8) -0.0024(9)
C27 0.0150(11) 0.0283(12) 0.0239(12) -0.0061(10) -0.0013(9) -0.0043(10)
C28 0.0151(11) 0.0371(14) 0.0269(13) -0.0025(11) -0.0056(9) 0.0024(10)
C29 0.0238(12) 0.0265(12) 0.0219(12) 0.0033(10) -0.0033(10) 0.0041(10)
C30 0.0175(11) 0.0221(11) 0.0165(11) -0.0016(9) 0.0001(8) 0.0005(9)
C31 0.0227(12) 0.0184(11) 0.0247(12) 0.0013(9) -0.0019(9) -0.0050(9)
C32 0.0240(12) 0.0206(12) 0.0322(14) 0.0071(10) -0.0023(10) -0.0016(10)
C33 0.0162(11) 0.0208(11) 0.0225(11) -0.0074(9) -0.0023(9) 0.0030(9)
C34 0.0412(17) 0.0360(15) 0.0356(16) 0.0023(13) 0.0192(13) 0.0078(13)
N1S 0.0437(16) 0.0607(19) 0.0402(16) 0.0097(13) -0.0082(13) -0.0202(14)
C1S 0.0369(16) 0.0373(15) 0.0266(14) -0.0030(12) 0.0056(12) -0.0158(13)
C2S 0.0409(17) 0.0405(16) 0.0316(15) -0.0032(13) 0.0036(13) -0.0022(14)
N2S 0.0316(13) 0.0372(14) 0.0523(16) 0.0128(12) 0.0090(12) 0.0058(11)
C3S 0.0365(16) 0.0230(13) 0.0389(16) 0.0052(11) 0.0015(13) 0.0074(12)
C4S 0.0342(15) 0.0313(14) 0.0444(17) 0.0083(13) 0.0103(13) 0.0123(12)
N3S 0.0405(14) 0.0356(13) 0.0408(15) -0.0018(12) -0.0053(12) 0.0078(11)
C5S 0.0217(12) 0.0245(12) 0.0352(15) 0.0089(11) 0.0000(11) 0.0049(10)
C6S 0.0257(13) 0.0281(13) 0.0395(16) 0.0020(12) -0.0067(11) 0.0025(11)

loop_
_atom_type_symbol
_atom_type_description
_atom_type_scat_dispersion_real
_atom_type_scat_dispersion_imag
_atom_type_scat_source
C C 0.0033 0.0016 'International Tables Vol C Tables 4.2.6.8 and 6.1.1.4'
H H 0.0000 0.0000 'International Tables Vol C Tables 4.2.6.8 and 6.1.1.4'
Gd Gd -0.1653 3.9035 'International Tables Vol C Tables 4.2.6.8 and 6.1.1.4'
N N 0.0061 0.0033 'International Tables Vol C Tables 4.2.6.8 and 6.1.1.4'
O O 0.0106 0.0060 'International Tables Vol C Tables 4.2.6.8 and 6.1.1.4'

loop_
_geom_angle_atom_site_label_1
_geom_angle_atom_site_label_2
_geom_angle_atom_site_label_3
_geom_angle
_geom_angle_site_symmetry_1
_geom_angle_site_symmetry_3
_geom_angle_publ_flag
O1 Gd1 O3 72.71(5) . . ?
O1 Gd1 O4 118.97(5) . . ?
O1 Gd1 O6 67.12(5) . . ?
O1 Gd1 O7 116.30(5) . . ?
O1 Gd1 O9 80.61(5) . . ?
O1 Gd1 O10 82.77(5) . . ?
O1 Gd1 N1 62.12(5) . . ?
O1 Gd1 N2 121.90(5) . . ?
O1 Gd1 N5 95.38(5) . . ?
O1 Gd1 N7 80.28(5) . . ?
O2 Gd1 O1 161.21(5) . . ?
O2 Gd1 O3 124.99(5) . . ?
O2 Gd1 O4 79.73(5) . . ?
O2 Gd1 O6 110.22(5) . . ?
O2 Gd1 O7 67.69(5) . . ?
O2 Gd1 O9 84.58(6) . . ?
O2 Gd1 O10 78.98(5) . . ?
O2 Gd1 N1 124.04(5) . . ?
O2 Gd1 N2 61.70(5) . . ?
O2 Gd1 N5 103.33(5) . . ?
O2 Gd1 N7 81.34(6) . . ?
O3 Gd1 O4 51.82(5) . . ?
O3 Gd1 O6 70.92(5) . . ?
O3 Gd1 O7 75.76(5) . . ?
O3 Gd1 O10 139.93(5) . . ?
O3 Gd1 N1 76.85(5) . . ?
O3 Gd1 N2 109.64(5) . . ?
O3 Gd1 N5 26.01(5) . . ?
O3 Gd1 N7 152.35(5) . . ?
O4 Gd1 O6 109.40(5) . . ?
O4 Gd1 O7 75.99(6) . . ?
O4 Gd1 O10 157.02(6) . . ?
O4 Gd1 N1 80.66(6) . . ?
O4 Gd1 N2 66.24(5) . . ?
O4 Gd1 N5 25.89(5) . . ?
O4 Gd1 N7 154.29(5) . . ?
O6 Gd1 N1 125.72(5) . . ?
O6 Gd1 N2 170.92(5) . . ?
O6 Gd1 N5 91.18(5) . . ?
O6 Gd1 N7 93.40(5) . . ?
O7 Gd1 O6 50.60(5) . . ?
O7 Gd1 O10 87.97(6) . . ?
O7 Gd1 N1 151.37(6) . . ?
O7 Gd1 N2 120.41(5) . . ?
O7 Gd1 N5 75.72(6) . . ?
O7 Gd1 N7 112.32(6) . . ?
O9 Gd1 O3 146.69(5) . . ?
O9 Gd1 O4 134.12(5) . . ?
O9 Gd1 O6 116.49(5) . . ?
O9 Gd1 O7 135.44(6) . . ?
O9 Gd1 O10 51.72(5) . . ?
O9 Gd1 N1 73.15(5) . . ?
O9 Gd1 N2 68.32(5) . . ?
O9 Gd1 N5 146.95(5) . . ?
O9 Gd1 N7 25.81(5) . . ?
O10 Gd1 O6 70.48(5) . . ?
O10 Gd1 N1 118.82(5) . . ?
O10 Gd1 N2 110.19(5) . . ?
O10 Gd1 N5 160.86(5) . . ?
O10 Gd1 N7 25.91(5) . . ?
N1 Gd1 N2 62.40(6) . . ?
N1 Gd1 N5 76.03(5) . . ?
N1 Gd1 N7 95.87(6) . . ?
N2 Gd1 N5 87.04(5) . . ?
N2 Gd1 N7 89.46(5) . . ?
N5 Gd1 N7 171.89(5) . . ?
C13 O1 Gd1 121.90(13) . . ?
C24 O2 Gd1 126.53(13) . . ?
N5 O3 Gd1 96.65(12) . . ?
N5 O4 Gd1 95.26(12) . . ?
N6 O6 Gd1 95.35(12) . . ?
N6 O7 Gd1 97.39(12) . . ?
N7 O9 Gd1 97.26(12) . . ?
N7 O10 Gd1 94.77(12) . . ?
C1 N1 Gd1 119.57(13) . . ?
C1 N1 C5 118.27(18) . . ?
C5 N1 Gd1 121.92(14) . . ?
C6 N2 Gd1 120.59(13) . . ?
C12 N2 Gd1 120.30(14) . . ?
C12 N2 C6 118.87(18) . . ?
C13 N3 C14 125.40(18) . . ?
C13 N3 C22 117.77(18) . . ?
C14 N3 C22 116.65(17) . . ?
C24 N4 C25 125.71(18) . . ?
C24 N4 C33 119.31(18) . . ?
C25 N4 C33 114.76(17) . . ?
O3 N5 Gd1 57.34(10) . . ?
O4 N5 Gd1 58.86(10) . . ?
O4 N5 O3 115.94(18) . . ?
O5 N5 Gd1 173.78(15) . . ?
O5 N5 O3 121.7(2) . . ?
O5 N5 O4 122.4(2) . . ?
O6 N6 Gd1 59.38(10) . . ?
O6 N6 O7 116.22(17) . . ?
O7 N6 Gd1 57.19(10) . . ?
O8 N6 Gd1 174.30(15) . . ?
O8 N6 O6 122.16(19) . . ?
O8 N6 O7 121.62(19) . . ?
O9 N7 Gd1 56.92(10) . . ?
O10 N7 Gd1 59.32(11) . . ?
O10 N7 O9 116.21(18) . . ?
O11 N7 Gd1 177.40(18) . . ?
O11 N7 O9 120.9(2) . . ?
O11 N7 O10 122.8(2) . . ?
N1 C1 C2 122.72(19) . . ?
N1 C1 C13 111.08(18) . . ?
C2 C1 C13 125.80(19) . . ?
C1 C2 H2 120.7 . . ?
C3 C2 C1 118.7(2) . . ?
C3 C2 H2 120.7 . . ?
C2 C3 H3 120.0 . . ?
C2 C3 C4 120.1(2) . . ?
C4 C3 H3 120.0 . . ?
C3 C4 C5 117.07(19) . . ?
C3 C4 C9 123.4(2) . . ?
C5 C4 C9 119.51(19) . . ?
N1 C5 C4 123.08(19) . . ?
N1 C5 C6 117.52(18) . . ?
C4 C5 C6 119.38(18) . . ?
N2 C6 C5 117.34(18) . . ?
N2 C6 C7 122.71(19) . . ?
C7 C6 C5 119.94(19) . . ?
C6 C7 C8 118.96(19) . . ?
C10 C7 C6 117.32(19) . . ?
C10 C7 C8 123.72(19) . . ?
C7 C8 H8 119.4 . . ?
C9 C8 C7 121.2(2) . . ?
C9 C8 H8 119.4 . . ?
C4 C9 H9 119.5 . . ?
C8 C9 C4 120.9(2) . . ?
C8 C9 H9 119.5 . . ?
C7 C10 H10 120.1 . . ?
C11 C10 C7 119.7(2) . . ?
C11 C10 H10 120.1 . . ?
C10 C11 H11 120.5 . . ?
C10 C11 C12 119.1(2) . . ?
C12 C11 H11 120.5 . . ?
N2 C12 C11 122.1(2) . . ?
N2 C12 C24 110.16(18) . . ?
C11 C12 C24 127.71(19) . . ?
O1 C13 N3 120.84(19) . . ?
O1 C13 C1 116.60(18) . . ?
N3 C13 C1 122.52(18) . . ?
C15 C14 N3 117.88(19) . . ?
C19 C14 N3 120.26(19) . . ?
C19 C14 C15 121.9(2) . . ?
C14 C15 C20 121.9(2) . . ?
C16 C15 C14 118.0(2) . . ?
C16 C15 C20 119.9(2) . . ?
C15 C16 H16 119.5 . . ?
C17 C16 C15 120.9(2) . . ?
C17 C16 H16 119.5 . . ?
C16 C17 H17 120.0 . . ?
C18 C17 C16 119.9(2) . . ?
C18 C17 H17 120.0 . . ?
C17 C18 H18 119.3 . . ?
C17 C18 C19 121.4(2) . . ?
C19 C18 H18 119.3 . . ?
C14 C19 C21 122.9(2) . . ?
C18 C19 C14 117.9(2) . . ?
C18 C19 C21 119.2(2) . . ?
C15 C20 H20A 109.5 . . ?
C15 C20 H20B 109.5 . . ?
C15 C20 H20C 109.5 . . ?
H20A C20 H20B 109.5 . . ?
H20A C20 H20C 109.5 . . ?
H20B C20 H20C 109.5 . . ?
C19 C21 H21A 109.5 . . ?
C19 C21 H21B 109.5 . . ?
C19 C21 H21C 109.5 . . ?
H21A C21 H21B 109.5 . . ?
H21A C21 H21C 109.5 . . ?
H21B C21 H21C 109.5 . . ?
N3 C22 H22A 109.0 . . ?
N3 C22 H22B 109.0 . . ?
N3 C22 C23 112.81(19) . . ?
H22A C22 H22B 107.8 . . ?
C23 C22 H22A 109.0 . . ?
C23 C22 H22B 109.0 . . ?
C22 C23 H23A 109.5 . . ?
C22 C23 H23B 109.5 . . ?
C22 C23 H23C 109.5 . . ?
H23A C23 H23B 109.5 . . ?
H23A C23 H23C 109.5 . . ?
H23B C23 H23C 109.5 . . ?
O2 C24 N4 121.11(19) . . ?
O2 C24 C12 116.73(19) . . ?
N4 C24 C12 122.11(19) . . ?
C26 C25 N4 117.3(2) . . ?
C30 C25 N4 120.2(2) . . ?
C30 C25 C26 122.5(2) . . ?
C25 C26 C31 122.2(2) . . ?
C27 C26 C25 117.7(2) . . ?
C27 C26 C31 120.1(2) . . ?
C26 C27 H27 119.5 . . ?
C26 C27 C28 121.1(2) . . ?
C28 C27 H27 119.5 . . ?
C27 C28 H28 119.9 . . ?
C29 C28 C27 120.2(2) . . ?
C29 C28 H28 119.9 . . ?
C28 C29 H29 119.5 . . ?
C28 C29 C30 121.0(2) . . ?
C30 C29 H29 119.5 . . ?
C25 C30 C29 117.5(2) . . ?
C25 C30 C32 123.6(2) . . ?
C29 C30 C32 118.9(2) . . ?
C26 C31 H31A 109.5 . . ?
C26 C31 H31B 109.5 . . ?
C26 C31 H31C 109.5 . . ?
H31A C31 H31B 109.5 . . ?
H31A C31 H31C 109.5 . . ?
H31B C31 H31C 109.5 . . ?
C30 C32 H32A 109.5 . . ?
C30 C32 H32B 109.5 . . ?
C30 C32 H32C 109.5 . . ?
H32A C32 H32B 109.5 . . ?
H32A C32 H32C 109.5 . . ?
H32B C32 H32C 109.5 . . ?
N4 C33 H33A 109.0 . . ?
N4 C33 H33B 109.0 . . ?
N4 C33 C34 112.7(2) . . ?
H33A C33 H33B 107.8 . . ?
C34 C33 H33A 109.0 . . ?
C34 C33 H33B 109.0 . . ?
C33 C34 H34A 109.5 . . ?
C33 C34 H34B 109.5 . . ?
C33 C34 H34C 109.5 . . ?
H34A C34 H34B 109.5 . . ?
H34A C34 H34C 109.5 . . ?
H34B C34 H34C 109.5 . . ?
N1S C1S C2S 179.0(3) . . ?
C1S C2S H2SA 109.5 . . ?
C1S C2S H2SB 109.5 . . ?
C1S C2S H2SC 109.5 . . ?
H2SA C2S H2SB 109.5 . . ?
H2SA C2S H2SC 109.5 . . ?
H2SB C2S H2SC 109.5 . . ?
N2S C3S C4S 178.5(3) . . ?
C3S C4S H4SA 109.5 . . ?
C3S C4S H4SB 109.5 . . ?
C3S C4S H4SC 109.5 . . ?
H4SA C4S H4SB 109.5 . . ?
H4SA C4S H4SC 109.5 . . ?
H4SB C4S H4SC 109.5 . . ?
N3S C5S C6S 179.8(3) . . ?
C5S C6S H6SA 109.5 . . ?
C5S C6S H6SB 109.5 . . ?
C5S C6S H6SC 109.5 . . ?
H6SA C6S H6SB 109.5 . . ?
H6SA C6S H6SC 109.5 . . ?
H6SB C6S H6SC 109.5 . . ?

loop_
_geom_bond_atom_site_label_1
_geom_bond_atom_site_label_2
_geom_bond_distance
_geom_bond_site_symmetry_2
_geom_bond_publ_flag
Gd1 O1 2.4187(14) . ?
Gd1 O2 2.3910(15) . ?
Gd1 O3 2.4513(15) . ?
Gd1 O4 2.4858(16) . ?
Gd1 O6 2.5467(16) . ?
Gd1 O7 2.4971(16) . ?
Gd1 O9 2.4514(16) . ?
Gd1 O10 2.5044(16) . ?
Gd1 N1 2.5730(17) . ?
Gd1 N2 2.6129(18) . ?
Gd1 N5 2.8921(19) . ?
Gd1 N7 2.902(2) . ?
O1 C13 1.247(2) . ?
O2 C24 1.250(3) . ?
O3 N5 1.277(2) . ?
O4 N5 1.268(2) . ?
O5 N5 1.217(2) . ?
O6 N6 1.264(2) . ?
O7 N6 1.276(2) . ?
O8 N6 1.226(2) . ?
O9 N7 1.274(2) . ?
O10 N7 1.273(3) . ?
O11 N7 1.220(3) . ?
N1 C1 1.331(3) . ?
N1 C5 1.351(3) . ?
N2 C6 1.348(3) . ?
N2 C12 1.332(3) . ?
N3 C13 1.335(3) . ?
N3 C14 1.444(3) . ?
N3 C22 1.481(3) . ?
N4 C24 1.334(3) . ?
N4 C25 1.447(3) . ?
N4 C33 1.480(3) . ?
C1 C2 1.404(3) . ?
C1 C13 1.512(3) . ?
C2 H2 0.9500 . ?
C2 C3 1.376(3) . ?
C3 H3 0.9500 . ?
C3 C4 1.399(3) . ?
C4 C5 1.408(3) . ?
C4 C9 1.436(3) . ?
C5 C6 1.442(3) . ?
C6 C7 1.408(3) . ?
C7 C8 1.439(3) . ?
C7 C10 1.403(3) . ?
C8 H8 0.9500 . ?
C8 C9 1.353(3) . ?
C9 H9 0.9500 . ?
C10 H10 0.9500 . ?
C10 C11 1.374(3) . ?
C11 H11 0.9500 . ?
C11 C12 1.405(3) . ?
C12 C24 1.510(3) . ?
C14 C15 1.405(3) . ?
C14 C19 1.397(3) . ?
C15 C16 1.390(3) . ?
C15 C20 1.502(3) . ?
C16 H16 0.9500 . ?
C16 C17 1.386(3) . ?
C17 H17 0.9500 . ?
C17 C18 1.380(3) . ?
C18 H18 0.9500 . ?
C18 C19 1.392(3) . ?
C19 C21 1.506(3) . ?
C20 H20A 0.9800 . ?
C20 H20B 0.9800 . ?
C20 H20C 0.9800 . ?
C21 H21A 0.9800 . ?
C21 H21B 0.9800 . ?
C21 H21C 0.9800 . ?
C22 H22A 0.9900 . ?
C22 H22B 0.9900 . ?
C22 C23 1.517(3) . ?
C23 H23A 0.9800 . ?
C23 H23B 0.9800 . ?
C23 H23C 0.9800 . ?
C25 C26 1.403(3) . ?
C25 C30 1.397(3) . ?
C26 C27 1.388(3) . ?
C26 C31 1.507(3) . ?
C27 H27 0.9500 . ?
C27 C28 1.387(4) . ?
C28 H28 0.9500 . ?
C28 C29 1.380(4) . ?
C29 H29 0.9500 . ?
C29 C30 1.400(3) . ?
C30 C32 1.513(3) . ?
C31 H31A 0.9800 . ?
C31 H31B 0.9800 . ?
C31 H31C 0.9800 . ?
C32 H32A 0.9800 . ?
C32 H32B 0.9800 . ?
C32 H32C 0.9800 . ?
C33 H33A 0.9900 . ?
C33 H33B 0.9900 . ?
C33 C34 1.501(4) . ?
C34 H34A 0.9800 . ?
C34 H34B 0.9800 . ?
C34 H34C 0.9800 . ?
N1S C1S 1.137(4) . ?
C1S C2S 1.458(5) . ?
C2S H2SA 0.9800 . ?
C2S H2SB 0.9800 . ?
C2S H2SC 0.9800 . ?
N2S C3S 1.130(4) . ?
C3S C4S 1.470(4) . ?
C4S H4SA 0.9800 . ?
C4S H4SB 0.9800 . ?
C4S H4SC 0.9800 . ?
N3S C5S 1.136(4) . ?
C5S C6S 1.446(4) . ?
C6S H6SA 0.9800 . ?
C6S H6SB 0.9800 . ?
C6S H6SC 0.9800 . ?

loop_
_geom_torsion_atom_site_label_1
_geom_torsion_atom_site_label_2
_geom_torsion_atom_site_label_3
_geom_torsion_atom_site_label_4
_geom_torsion
_geom_torsion_site_symmetry_1
_geom_torsion_site_symmetry_2
_geom_torsion_site_symmetry_3
_geom_torsion_site_symmetry_4
_geom_torsion_publ_flag
Gd1 O1 C13 N3 146.79(15) . . . . ?
Gd1 O1 C13 C1 -35.4(2) . . . . ?
Gd1 O2 C24 N4 -150.82(16) . . . . ?
Gd1 O2 C24 C12 26.6(3) . . . . ?
Gd1 O3 N5 O4 5.74(19) . . . . ?
Gd1 O3 N5 O5 -172.74(18) . . . . ?
Gd1 O4 N5 O3 -5.65(18) . . . . ?
Gd1 O4 N5 O5 172.83(18) . . . . ?
Gd1 O6 N6 O7 6.59(19) . . . . ?
Gd1 O6 N6 O8 -173.57(18) . . . . ?
Gd1 O7 N6 O6 -6.75(19) . . . . ?
Gd1 O7 N6 O8 173.41(17) . . . . ?
Gd1 O9 N7 O10 1.9(2) . . . . ?
Gd1 O9 N7 O11 -178.26(19) . . . . ?
Gd1 O10 N7 O9 -1.82(19) . . . . ?
Gd1 O10 N7 O11 178.3(2) . . . . ?
Gd1 N1 C1 C2 178.08(15) . . . . ?
Gd1 N1 C1 C13 5.0(2) . . . . ?
Gd1 N1 C5 C4 -177.26(15) . . . . ?
Gd1 N1 C5 C6 0.8(2) . . . . ?
Gd1 N2 C6 C5 -5.7(2) . . . . ?
Gd1 N2 C6 C7 172.98(15) . . . . ?
Gd1 N2 C12 C11 -169.95(16) . . . . ?
Gd1 N2 C12 C24 8.9(2) . . . . ?
N1 C1 C2 C3 -1.6(3) . . . . ?
N1 C1 C13 O1 18.1(3) . . . . ?
N1 C1 C13 N3 -164.07(19) . . . . ?
N1 C5 C6 N2 3.2(3) . . . . ?
N1 C5 C6 C7 -175.50(19) . . . . ?
N2 C6 C7 C8 178.1(2) . . . . ?
N2 C6 C7 C10 -2.2(3) . . . . ?
N2 C12 C24 O2 -21.4(3) . . . . ?
N2 C12 C24 N4 156.0(2) . . . . ?
N3 C14 C15 C16 -179.42(19) . . . . ?
N3 C14 C15 C20 4.2(3) . . . . ?
N3 C14 C19 C18 179.86(19) . . . . ?
N3 C14 C19 C21 -0.3(3) . . . . ?
N4 C25 C26 C27 176.4(2) . . . . ?
N4 C25 C26 C31 -6.5(3) . . . . ?
N4 C25 C30 C29 -177.0(2) . . . . ?
N4 C25 C30 C32 4.2(3) . . . . ?
C1 N1 C5 C4 -2.9(3) . . . . ?
C1 N1 C5 C6 175.22(18) . . . . ?
C1 C2 C3 C4 -1.2(3) . . . . ?
C2 C1 C13 O1 -154.7(2) . . . . ?
C2 C1 C13 N3 23.1(3) . . . . ?
C2 C3 C4 C5 1.8(3) . . . . ?
C2 C3 C4 C9 -175.7(2) . . . . ?
C3 C4 C5 N1 0.2(3) . . . . ?
C3 C4 C5 C6 -177.83(19) . . . . ?
C3 C4 C9 C8 175.8(2) . . . . ?
C4 C5 C6 N2 -178.62(19) . . . . ?
C4 C5 C6 C7 2.7(3) . . . . ?
C5 N1 C1 C2 3.6(3) . . . . ?
C5 N1 C1 C13 -169.55(17) . . . . ?
C5 C4 C9 C8 -1.7(3) . . . . ?
C5 C6 C7 C8 -3.3(3) . . . . ?
C5 C6 C7 C10 176.43(19) . . . . ?
C6 N2 C12 C11 4.4(3) . . . . ?
C6 N2 C12 C24 -176.66(18) . . . . ?
C6 C7 C8 C9 1.5(3) . . . . ?
C6 C7 C10 C11 2.8(3) . . . . ?
C7 C8 C9 C4 1.0(3) . . . . ?
C7 C10 C11 C12 0.0(3) . . . . ?
C8 C7 C10 C11 -177.5(2) . . . . ?
C9 C4 C5 N1 177.9(2) . . . . ?
C9 C4 C5 C6 -0.2(3) . . . . ?
C10 C7 C8 C9 -178.2(2) . . . . ?
C10 C11 C12 N2 -3.8(3) . . . . ?
C10 C11 C12 C24 177.5(2) . . . . ?
C11 C12 C24 O2 157.4(2) . . . . ?
C11 C12 C24 N4 -25.2(3) . . . . ?
C12 N2 C6 C5 179.93(19) . . . . ?
C12 N2 C6 C7 -1.4(3) . . . . ?
C13 N3 C14 C15 -112.4(2) . . . . ?
C13 N3 C14 C19 68.4(3) . . . . ?
C13 N3 C22 C23 -79.5(2) . . . . ?
C13 C1 C2 C3 170.5(2) . . . . ?
C14 N3 C13 O1 -172.89(19) . . . . ?
C14 N3 C13 C1 9.4(3) . . . . ?
C14 N3 C22 C23 95.9(2) . . . . ?
C14 C15 C16 C17 -0.5(3) . . . . ?
C15 C14 C19 C18 0.7(3) . . . . ?
C15 C14 C19 C21 -179.4(2) . . . . ?
C15 C16 C17 C18 0.7(4) . . . . ?
C16 C17 C18 C19 -0.3(4) . . . . ?
C17 C18 C19 C14 -0.5(3) . . . . ?
C17 C18 C19 C21 179.6(2) . . . . ?
C19 C14 C15 C16 -0.3(3) . . . . ?
C19 C14 C15 C20 -176.7(2) . . . . ?
C20 C15 C16 C17 176.0(2) . . . . ?
C22 N3 C13 O1 2.0(3) . . . . ?
C22 N3 C13 C1 -175.71(18) . . . . ?
C22 N3 C14 C15 72.6(2) . . . . ?
C22 N3 C14 C19 -106.5(2) . . . . ?
C24 N4 C25 C26 108.5(2) . . . . ?
C24 N4 C25 C30 -73.9(3) . . . . ?
C24 N4 C33 C34 102.2(3) . . . . ?
C25 N4 C24 O2 174.7(2) . . . . ?
C25 N4 C24 C12 -2.6(3) . . . . ?
C25 N4 C33 C34 -72.7(3) . . . . ?
C25 C26 C27 C28 0.4(3) . . . . ?
C26 C25 C30 C29 0.4(3) . . . . ?
C26 C25 C30 C32 -178.3(2) . . . . ?
C26 C27 C28 C29 1.1(4) . . . . ?
C27 C28 C29 C30 -1.8(4) . . . . ?
C28 C29 C30 C25 1.1(4) . . . . ?
C28 C29 C30 C32 179.9(2) . . . . ?
C30 C25 C26 C27 -1.2(3) . . . . ?
C30 C25 C26 C31 176.0(2) . . . . ?
C31 C26 C27 C28 -176.8(2) . . . . ?
C33 N4 C24 O2 0.5(3) . . . . ?
C33 N4 C24 C12 -176.80(19) . . . . ?
C33 N4 C25 C26 -77.0(3) . . . . ?
C33 N4 C25 C30 100.6(2) . . . . ?
